data_1563152
loop_
_publ_author_name
'Gorelova, Liudmila A.'
'Pakhomova, Anna S.'
'Krzhizhanovskaya, Maria G.'
'Pankin, Dmitrii V.'
'Krivovichev, Sergey V.'
'Dubrovinsky, Leonid S.'
'Kasatkin, Anatoly V.'

_publ_section_title
;
 Crystal Structure Evolution of Slawsonite SrAl2Si2O8 and Paracelsian
 BaAl2Si2O8 upon Compression and Decompression
;
_journal_issue 23
_journal_name_full 'The Journal of Physical Chemistry C'
_journal_page_first 13014
_journal_page_last 13023
_journal_paper_doi 10.1021/acs.jpcc.1c02949
_journal_volume 125
_journal_year 2021
_chemical_formula_sum 'Al2 O8 Si2 Sr'
_chemical_formula_weight 325.76
_space_group_crystal_system monoclinic
_space_group_IT_number 14
_space_group_name_Hall '-P 2ybc'
_space_group_name_H-M_alt 'P 1 21/c 1'
_audit_creation_method SHELXL-2018/3
_cell_angle_alpha 90
_cell_angle_beta 90.177(4)
_cell_angle_gamma 90
_cell_formula_units_Z 4
_cell_length_a 8.8272(3)
_cell_length_b 8.735(2)
_cell_length_c 6.8311(4)
_cell_measurement_reflns_used 914
_cell_measurement_temperature 293(2)
_cell_measurement_theta_max 20.494
_cell_measurement_theta_min 2.669
_cell_volume 526.71(13)
_computing_structure_refinement 'SHELXL-2018/3 (Sheldrick, 2018)'
_diffrn_ambient_temperature 293(2)
_diffrn_measured_fraction_theta_full 0.354
_diffrn_measured_fraction_theta_max 0.198
_diffrn_measurement_device_type 'esperanto-CrysAlisPro-abstract goniometer imported esperanto images'
_diffrn_radiation_type synchrotron
_diffrn_radiation_wavelength 0.41106
_diffrn_reflns_av_R_equivalents 0.0233
_diffrn_reflns_av_unetI/netI 0.1143
_diffrn_reflns_Laue_measured_fraction_full 0.354
_diffrn_reflns_Laue_measured_fraction_max 0.198
_diffrn_reflns_limit_h_max 14
_diffrn_reflns_limit_h_min -14
_diffrn_reflns_limit_k_max 6
_diffrn_reflns_limit_k_min -4
_diffrn_reflns_limit_l_max 9
_diffrn_reflns_limit_l_min -9
_diffrn_reflns_number 914
_diffrn_reflns_point_group_measured_fraction_full 0.354
_diffrn_reflns_point_group_measured_fraction_max 0.198
_diffrn_reflns_theta_full 14.279
_diffrn_reflns_theta_max 20.494
_diffrn_reflns_theta_min 2.669
_exptl_absorpt_coefficient_mu 2.581
_exptl_crystal_colour colorless
_exptl_crystal_density_diffrn 4.108
_exptl_crystal_density_meas ?
_exptl_crystal_density_method none
_exptl_crystal_description isosymmetric
_exptl_crystal_F_000 624
_exptl_crystal_size_max 0.010
_exptl_crystal_size_mid 0.010
_exptl_crystal_size_min 0.005
_refine_diff_density_max 4.662
_refine_diff_density_min -4.133
_refine_diff_density_rms 0.467
_refine_ls_extinction_coef 0.08(3)
_refine_ls_extinction_expression Fc^*^=kFc[1+0.001xFc^2^\l^3^/sin(2\q)]^-1/4^
_refine_ls_extinction_method 'SHELXL-2018/3 (Sheldrick 2018)'
_refine_ls_goodness_of_fit_ref 1.149
_refine_ls_hydrogen_treatment undef
_refine_ls_matrix_type full
_refine_ls_number_parameters 79
_refine_ls_number_reflns 539
_refine_ls_number_restraints 0
_refine_ls_restrained_S_all 1.149
_refine_ls_R_factor_all 0.2082
_refine_ls_R_factor_gt 0.1296
_refine_ls_shift/su_max 0.000
_refine_ls_shift/su_mean 0.000
_refine_ls_structure_factor_coef Fsqd
_refine_ls_weighting_details 'w=1/[\s^2^(Fo^2^)+(0.0168P)^2^+70.0000P] where P=(Fo^2^+2Fc^2^)/3'
_refine_ls_weighting_scheme calc
_refine_ls_wR_factor_gt 0.2798
_refine_ls_wR_factor_ref 0.3443
_reflns_Friedel_coverage 0.000
_reflns_number_gt 366
_reflns_number_total 539
_reflns_threshold_expression 'I > 2\s(I)'
_cod_data_source_file slav_p06.cif
_cod_data_source_block shelx
_cod_depositor_comments
;
The following automatic conversions were performed:

data item '_exptl_crystal_density_meas' value 'none' was changed to
'?' -- the value is perceived as not measured.

Automatic conversion script
Id: cif_fix_values 7556 2019-12-06 15:28:31Z antanas 

 Adding full bibliography for 1563145--1563156.cif.
;
_cod_original_cell_volume 526.74(15)
_cod_original_sg_symbol_H-M 'P 21/c'
_cod_database_code 1563152
_shelx_shelxl_version_number 2018/3
_shelx_space_group_comment
;
The symmetry employed for this shelxl refinement is uniquely defined
by the following loop, which should always be used as a source of
symmetry information in preference to the above space-group names.
They are only intended as comments.
;

loop_
_space_group_symop_operation_xyz
'x, y, z'
'-x, y+1/2, -z+1/2'
'-x, -y, -z'
'x, -y-1/2, z-1/2'

loop_
_atom_site_label
_atom_site_type_symbol
_atom_site_fract_x
_atom_site_fract_y
_atom_site_fract_z
_atom_site_U_iso_or_equiv
_atom_site_adp_type
_atom_site_occupancy
_atom_site_site_symmetry_order
_atom_site_calc_flag
_atom_site_refinement_flags_posn
_atom_site_refinement_flags_adp
_atom_site_refinement_flags_occupancy
_atom_site_disorder_assembly
_atom_site_disorder_group
Sr1 Sr 0.7501(2) 0.6116(6) 0.2695(4) 0.022(2) Uani 1 1 d . . . . .
Si1 Si 0.5844(8) 0.541(2) 0.7787(13) 0.023(5) Uani 1 1 d . . . . .
Si2 Si 1.0744(8) 0.716(2) 0.5023(13) 0.024(6) Uani 1 1 d . . . . .
Al1 Al 0.9122(9) 0.530(3) 0.8144(15) 0.036(8) Uani 1 1 d . . . . .
Al2 Al 0.4090(8) 0.761(2) 1.0132(14) 0.024(7) Uani 1 1 d . . . . .
O1 O 0.735(2) 0.603(6) 0.893(4) 0.033(6) Uiso 1 1 d . . . . .
O2 O 0.947(2) 0.371(6) 0.717(4) 0.026(5) Uiso 1 1 d . . . . .
O3 O 1.078(2) 0.900(5) 0.437(3) 0.023(4) Uiso 1 1 d . . . . .
O4 O 0.429(2) 0.598(5) 0.889(3) 0.022(4) Uiso 1 1 d . . . . .
O5 O 0.5808(19) 0.638(5) 0.576(3) 0.022(4) Uiso 1 1 d . . . . .
O6 O 1.236(3) 0.656(6) 0.577(4) 0.037(6) Uiso 1 1 d . . . . .
O7 O 0.915(2) 0.647(5) 0.602(3) 0.025(5) Uiso 1 1 d . . . . .
O8 O 0.585(2) 0.363(6) 0.745(3) 0.023(4) Uiso 1 1 d . . . . .

loop_
_atom_site_aniso_label
_atom_site_aniso_U_11
_atom_site_aniso_U_22
_atom_site_aniso_U_33
_atom_site_aniso_U_23
_atom_site_aniso_U_13
_atom_site_aniso_U_12
Sr1 0.0276(13) 0.017(8) 0.020(2) -0.0003(15) 0.0070(11) 0.0011(13)
Si1 0.025(3) 0.029(19) 0.014(5) 0.000(6) 0.007(3) 0.007(4)
Si2 0.023(3) 0.03(2) 0.022(5) -0.009(5) 0.003(3) -0.001(4)
Al1 0.023(3) 0.07(3) 0.012(6) 0.001(6) 0.009(3) 0.005(5)
Al2 0.017(3) 0.03(2) 0.026(6) -0.001(6) 0.002(3) 0.002(4)

loop_
_atom_type_symbol
_atom_type_description
_atom_type_scat_dispersion_real
_atom_type_scat_dispersion_imag
_atom_type_scat_source
O O 0.0017 0.0018 'International Tables Vol C Tables 4.2.6.8 and 6.1.1.4'
Al Al 0.0192 0.0163 'International Tables Vol C Tables 4.2.6.8 and 6.1.1.4'
Si Si 0.0265 0.0226 'International Tables Vol C Tables 4.2.6.8 and 6.1.1.4'
Sr Sr 0.2429 1.2951 'International Tables Vol C Tables 4.2.6.8 and 6.1.1.4'

loop_
_geom_angle_atom_site_label_1
_geom_angle_atom_site_label_2
_geom_angle_atom_site_label_3
_geom_angle
_geom_angle_site_symmetry_1
_geom_angle_site_symmetry_3
_geom_angle_publ_flag
O6 Sr1 O1 112.7(14) 3_766 1_554 ?
O6 Sr1 O5 77.2(12) 3_766 . ?
O1 Sr1 O5 141.5(6) 1_554 . ?
O6 Sr1 O1 137.2(10) 3_766 4_575 ?
O1 Sr1 O1 110.1(10) 1_554 4_575 ?
O5 Sr1 O1 68.1(12) . 4_575 ?
O6 Sr1 O4 64.2(10) 3_766 3_666 ?
O1 Sr1 O4 62.9(11) 1_554 3_666 ?
O5 Sr1 O4 92.7(9) . 3_666 ?
O1 Sr1 O4 139.0(9) 4_575 3_666 ?
O6 Sr1 O2 89.5(12) 3_766 3_766 ?
O1 Sr1 O2 94.9(7) 1_554 3_766 ?
O5 Sr1 O2 123.0(7) . 3_766 ?
O1 Sr1 O2 89.2(11) 4_575 3_766 ?
O4 Sr1 O2 130.5(12) 3_666 3_766 ?
O6 Sr1 O7 74.7(12) 3_766 . ?
O1 Sr1 O7 149.9(7) 1_554 . ?
O5 Sr1 O7 67.8(6) . . ?
O1 Sr1 O7 69.6(11) 4_575 . ?
O4 Sr1 O7 137.7(12) 3_666 . ?
O2 Sr1 O7 55.3(7) 3_766 . ?
O6 Sr1 O3 64.9(10) 3_766 2_745 ?
O1 Sr1 O3 60.1(11) 1_554 2_745 ?
O5 Sr1 O3 142.1(12) . 2_745 ?
O1 Sr1 O3 145.0(9) 4_575 2_745 ?
O4 Sr1 O3 70.1(8) 3_666 2_745 ?
O2 Sr1 O3 60.6(11) 3_766 2_745 ?
O7 Sr1 O3 102.0(8) . 2_745 ?
O6 Sr1 O7 145.8(8) 3_766 4_575 ?
O1 Sr1 O7 68.9(11) 1_554 4_575 ?
O5 Sr1 O7 124.3(12) . 4_575 ?
O1 Sr1 O7 56.4(9) 4_575 4_575 ?
O4 Sr1 O7 131.5(8) 3_666 4_575 ?
O2 Sr1 O7 56.8(12) 3_766 4_575 ?
O7 Sr1 O7 88.7(8) . 4_575 ?
O3 Sr1 O7 90.5(10) 2_745 4_575 ?
O6 Sr1 O5 151.6(7) 3_766 4_575 ?
O1 Sr1 O5 63.2(11) 1_554 4_575 ?
O5 Sr1 O5 90.2(8) . 4_575 ?
O1 Sr1 O5 54.4(8) 4_575 4_575 ?
O4 Sr1 O5 91.6(10) 3_666 4_575 ?
O2 Sr1 O5 118.4(12) 3_766 4_575 ?
O7 Sr1 O5 124.0(12) . 4_575 ?
O3 Sr1 O5 122.7(7) 2_745 4_575 ?
O7 Sr1 O5 61.6(7) 4_575 4_575 ?
O6 Sr1 O8 97.4(10) 3_766 3_666 ?
O1 Sr1 O8 85.5(7) 1_554 3_666 ?
O5 Sr1 O8 56.0(6) . 3_666 ?
O1 Sr1 O8 83.5(10) 4_575 3_666 ?
O4 Sr1 O8 56.3(10) 3_666 3_666 ?
O2 Sr1 O8 172.3(15) 3_766 3_666 ?
O7 Sr1 O8 123.4(7) . 3_666 ?
O3 Sr1 O8 125.5(9) 2_745 3_666 ?
O7 Sr1 O8 116.6(10) 4_575 3_666 ?
O5 Sr1 O8 55.0(10) 4_575 3_666 ?
O6 Sr1 Si1 73.2(6) 3_766 3_666 ?
O1 Sr1 Si1 81.0(7) 1_554 3_666 ?
O5 Sr1 Si1 65.9(6) . 3_666 ?
O1 Sr1 Si1 111.9(6) 4_575 3_666 ?
O4 Sr1 Si1 30.2(6) 3_666 3_666 ?
O2 Sr1 Si1 158.7(12) 3_766 3_666 ?
O7 Sr1 Si1 128.0(6) . 3_666 ?
O3 Sr1 Si1 100.0(6) 2_745 3_666 ?
O7 Sr1 Si1 137.5(5) 4_575 3_666 ?
O5 Sr1 Si1 78.5(6) 4_575 3_666 ?
O8 Sr1 Si1 28.9(9) 3_666 3_666 ?
O8 Si1 O5 113.1(17) . . ?
O8 Si1 O1 113.5(19) . . ?
O5 Si1 O1 104.2(18) . . ?
O8 Si1 O4 112(2) . . ?
O5 Si1 O4 102.6(17) . . ?
O1 Si1 O4 111.0(16) . . ?
O8 Si1 Al1 88.7(9) . . ?
O5 Si1 Al1 96.1(8) . . ?
O1 Si1 Al1 33.0(13) . . ?
O4 Si1 Al1 143.4(10) . . ?
O8 Si1 Sr1 65.3(7) . 3_666 ?
O5 Si1 Sr1 96.5(8) . 3_666 ?
O1 Si1 Sr1 157.2(11) . 3_666 ?
O4 Si1 Sr1 54.1(13) . 3_666 ?
Al1 Si1 Sr1 153.9(8) . 3_666 ?
O8 Si1 Sr1 152.5(8) . 4_576 ?
O5 Si1 Sr1 61.3(14) . 4_576 ?
O1 Si1 Sr1 49.8(17) . 4_576 ?
O4 Si1 Sr1 95.6(17) . 4_576 ?
Al1 Si1 Sr1 66.4(5) . 4_576 ?
Sr1 Si1 Sr1 139.5(5) 3_666 4_576 ?
O8 Si1 Sr1 107.3(9) . 1_556 ?
O5 Si1 Sr1 133.7(15) . 1_556 ?
O1 Si1 Sr1 36.3(10) . 1_556 ?
O4 Si1 Sr1 82.0(8) . 1_556 ?
Al1 Si1 Sr1 62.6(3) . 1_556 ?
Sr1 Si1 Sr1 121.0(3) 3_666 1_556 ?
Sr1 Si1 Sr1 72.3(3) 4_576 1_556 ?
O6 Si2 O3 113(2) . . ?
O6 Si2 O7 119.8(19) . . ?
O3 Si2 O7 118.1(18) . . ?
O6 Si2 O2 103.3(17) . 3_766 ?
O3 Si2 O2 102(2) . 3_766 ?
O7 Si2 O2 96.0(17) . 3_766 ?
O6 Si2 Sr1 144(2) . . ?
O3 Si2 Sr1 98.6(7) . . ?
O7 Si2 Sr1 52.2(7) . . ?
O2 Si2 Sr1 51.1(7) 3_766 . ?
O6 Si2 Sr1 38.7(18) . 3_766 ?
O3 Si2 Sr1 150.8(7) . 3_766 ?
O7 Si2 Sr1 84.1(14) . 3_766 ?
O2 Si2 Sr1 94.0(17) 3_766 3_766 ?
Sr1 Si2 Sr1 110.4(5) . 3_766 ?
O6 Si2 Sr1 131.5(11) . 4_576 ?
O3 Si2 Sr1 75.8(9) . 4_576 ?
O7 Si2 Sr1 45.5(16) . 4_576 ?
O2 Si2 Sr1 122.2(8) 3_766 4_576 ?
Sr1 Si2 Sr1 71.91(17) . 4_576 ?
Sr1 Si2 Sr1 116.0(3) 3_766 4_576 ?
O2 Al1 O1 129(2) . . ?
O2 Al1 O7 99.1(19) . . ?
O1 Al1 O7 92.9(17) . . ?
O2 Al1 O3 110.1(15) . 4_576 ?
O1 Al1 O3 116.8(17) . 4_576 ?
O7 Al1 O3 99.8(16) . 4_576 ?
O2 Al1 O3 82(2) . 2_746 ?
O1 Al1 O3 89.3(15) . 2_746 ?
O7 Al1 O3 176.4(13) . 2_746 ?
O3 Al1 O3 76.6(17) 4_576 2_746 ?
O2 Al1 Si1 101.0(12) . . ?
O1 Al1 Si1 30.1(12) . . ?
O7 Al1 Si1 85.9(7) . . ?
O3 Al1 Si1 146.9(13) 4_576 . ?
O3 Al1 Si1 97.5(8) 2_746 . ?
O2 Al1 Sr1 54.1(9) . 3_766 ?
O1 Al1 Sr1 172.5(10) . 3_766 ?
O7 Al1 Sr1 93.4(9) . 3_766 ?
O3 Al1 Sr1 58.1(11) 4_576 3_766 ?
O3 Al1 Sr1 84.1(8) 2_746 3_766 ?
Si1 Al1 Sr1 154.7(8) . 3_766 ?
O2 Al1 Sr1 147.6(12) . 4_576 ?
O1 Al1 Sr1 48.2(17) . 4_576 ?
O7 Al1 Sr1 53.9(14) . 4_576 ?
O3 Al1 Sr1 93.8(15) 4_576 4_576 ?
O3 Al1 Sr1 126.5(11) 2_746 4_576 ?
Si1 Al1 Sr1 63.3(5) . 4_576 ?
Sr1 Al1 Sr1 134.6(6) 3_766 4_576 ?
O2 Al1 Sr1 129.8(19) . 1_556 ?
O1 Al1 Sr1 45.2(9) . 1_556 ?
O7 Al1 Sr1 127.9(16) . 1_556 ?
O3 Al1 Sr1 81.3(8) 4_576 1_556 ?
O3 Al1 Sr1 52.7(10) 2_746 1_556 ?
Si1 Al1 Sr1 70.0(3) . 1_556 ?
Sr1 Al1 Sr1 127.4(3) 3_766 1_556 ?
Sr1 Al1 Sr1 73.9(3) 4_576 1_556 ?
O4 Al2 O6 125.3(18) . 4_476 ?
O4 Al2 O5 116.5(14) . 4_576 ?
O6 Al2 O5 118(2) 4_476 4_576 ?
O4 Al2 O8 85.8(17) . 2_656 ?
O6 Al2 O8 93.6(16) 4_476 2_656 ?
O5 Al2 O8 88.1(14) 4_576 2_656 ?
O4 Al2 O8 87.5(19) . 3_667 ?
O6 Al2 O8 92.3(16) 4_476 3_667 ?
O5 Al2 O8 92.7(13) 4_576 3_667 ?
O8 Al2 O8 172.8(13) 2_656 3_667 ?
O4 Al2 Sr1 86.5(11) . 4_576 ?
O6 Al2 Sr1 135.7(19) 4_476 4_576 ?
O5 Al2 Sr1 42.2(7) 4_576 4_576 ?
O8 Al2 Sr1 54.9(6) 2_656 4_576 ?
O8 Al2 Sr1 122.1(6) 3_667 4_576 ?
O4 Al2 Sr1 163.1(7) . 2_656 ?
O6 Al2 Sr1 38.6(16) 4_476 2_656 ?
O5 Al2 Sr1 79.6(13) 4_576 2_656 ?
O8 Al2 Sr1 89.9(14) 2_656 2_656 ?
O8 Al2 Sr1 97.3(13) 3_667 2_656 ?
Sr1 Al2 Sr1 104.4(5) 4_576 2_656 ?
O4 Al2 Sr1 81.5(9) . 1_556 ?
O6 Al2 Sr1 137.3(10) 4_476 1_556 ?
O5 Al2 Sr1 51.7(13) 4_576 1_556 ?
O8 Al2 Sr1 123.6(7) 2_656 1_556 ?
O8 Al2 Sr1 52.6(6) 3_667 1_556 ?
Sr1 Al2 Sr1 69.56(16) 4_576 1_556 ?
Sr1 Al2 Sr1 114.3(3) 2_656 1_556 ?
Si1 O1 Al1 117(2) . . ?
Si1 O1 Sr1 121.6(15) . 1_556 ?
Al1 O1 Sr1 105.6(11) . 1_556 ?
Si1 O1 Sr1 101.8(17) . 4_576 ?
Al1 O1 Sr1 101.6(18) . 4_576 ?
Sr1 O1 Sr1 106.9(16) 1_556 4_576 ?
Al1 O2 Si2 139(3) . 3_766 ?
Al1 O2 Sr1 97.5(17) . 3_766 ?
Si2 O2 Sr1 99.6(11) 3_766 3_766 ?
Si2 O3 Al1 116.3(17) . 4_575 ?
Si2 O3 Al1 108.3(15) . 2_756 ?
Al1 O3 Al1 103.4(17) 4_575 2_756 ?
Si2 O3 Sr1 141.8(14) . 2_755 ?
Al1 O3 Sr1 88.8(14) 4_575 2_755 ?
Al1 O3 Sr1 91.6(15) 2_756 2_755 ?
Si1 O4 Al2 126(2) . . ?
Si1 O4 Sr1 95.8(17) . 3_666 ?
Al2 O4 Sr1 137.2(10) . 3_666 ?
Si1 O5 Al2 118.1(12) . 4_575 ?
Si1 O5 Sr1 129.2(18) . . ?
Al2 O5 Sr1 109.8(11) 4_575 . ?
Si1 O5 Sr1 89.8(11) . 4_576 ?
Al2 O5 Sr1 99.7(18) 4_575 4_576 ?
Sr1 O5 Sr1 97.8(9) . 4_576 ?
Si2 O6 Al2 124(3) . 4_675 ?
Si2 O6 Sr1 118(2) . 3_766 ?
Al2 O6 Sr1 116.2(18) 4_675 3_766 ?
Si2 O7 Al1 123.6(12) . . ?
Si2 O7 Sr1 98.6(10) . . ?
Al1 O7 Sr1 127.6(19) . . ?
Si2 O7 Sr1 109(2) . 4_576 ?
Al1 O7 Sr1 95.3(13) . 4_576 ?
Sr1 O7 Sr1 98.6(9) . 4_576 ?
Si1 O8 Al2 125(2) . 2_646 ?
Si1 O8 Al2 114.7(16) . 3_667 ?
Al2 O8 Al2 120(2) 2_646 3_667 ?
Si1 O8 Sr1 85.8(12) . 3_666 ?
Al2 O8 Sr1 92.1(7) 2_646 3_666 ?
Al2 O8 Sr1 95.4(9) 3_667 3_666 ?

loop_
_geom_bond_atom_site_label_1
_geom_bond_atom_site_label_2
_geom_bond_distance
_geom_bond_site_symmetry_2
_geom_bond_publ_flag
Sr1 O6 2.56(5) 3_766 ?
Sr1 O1 2.58(3) 1_554 ?
Sr1 O5 2.59(2) . ?
Sr1 O1 2.63(5) 4_575 ?
Sr1 O4 2.65(3) 3_666 ?
Sr1 O2 2.68(2) 3_766 ?
Sr1 O7 2.71(2) . ?
Sr1 O3 2.78(3) 2_745 ?
Sr1 O7 2.81(4) 4_575 ?
Sr1 O5 2.96(4) 4_575 ?
Sr1 O8 2.965(18) 3_666 ?
Sr1 Si1 3.254(11) 3_666 ?
Si1 O8 1.58(5) . ?
Si1 O5 1.63(3) . ?
Si1 O1 1.63(3) . ?
Si1 O4 1.64(2) . ?
Si1 Al1 2.905(11) . ?
Si2 O6 1.61(3) . ?
Si2 O3 1.66(4) . ?
Si2 O7 1.68(3) . ?
Si2 O2 1.69(3) 3_766 ?
Al1 O2 1.57(6) . ?
Al1 O1 1.77(3) . ?
Al1 O7 1.78(4) . ?
Al1 O3 1.79(2) 4_576 ?
Al1 O3 2.04(4) 2_746 ?
Al2 O4 1.67(5) . ?
Al2 O6 1.75(3) 4_476 ?
Al2 O5 1.80(3) 4_576 ?
Al2 O8 1.97(3) 2_656 ?
Al2 O8 1.98(4) 3_667 ?
